data_2106624
loop_
_publ_author_name
'Udovenko, Anatoly'
'Laptash, Natalia'

_publ_section_title
;
 Crystal structure and phase transition in (NH~4~)~3~WO~2~F~5~: from
 dynamic to static orientational disorder
;
_journal_issue 4
_journal_name_full 'Acta Crystallographica Section B'
_journal_page_first 478
_journal_page_last 483
_journal_paper_doi 10.1107/S2052520615010835
_journal_volume 71
_journal_year 2015
_chemical_formula_moiety 'F4 W O2, 2(H4 N), F(NH4)'
_chemical_formula_sum 'F5 H12 N3 O2 W'
_chemical_formula_weight 370.98
_space_group_IT_number 221
_symmetry_cell_setting cubic
_symmetry_space_group_name_Hall '-P 4 2 3'
_symmetry_space_group_name_H-M 'P m -3 m'
_atom_sites_solution_primary direct
_atom_sites_solution_secondary difmap
_cell_angle_alpha 90.00
_cell_angle_beta 90.00
_cell_angle_gamma 90.00
_cell_formula_units_Z 1
_cell_length_a 6.02980(10)
_cell_length_b 6.02980(10)
_cell_length_c 6.02980(10)
_cell_measurement_reflns_used 860
_cell_measurement_temperature 296(2)
_cell_measurement_theta_max 30.01
_cell_measurement_theta_min 3.38
_cell_volume 219.234(6)
_computing_cell_refinement 'Bruker SAINT'
_computing_data_collection 'Bruker APEX2'
_computing_data_reduction 'Bruker SAINT'
_computing_molecular_graphics 'Bruker SHELXTL'
_computing_publication_material 'Bruker SHELXTL'
_computing_structure_refinement 'SHELXL-97 (Sheldrick, 2008)'
_computing_structure_solution 'SHELXS-97 (Sheldrick, 2008)'
_diffrn_ambient_temperature 297(2)
_diffrn_detector_area_resol_mean 8.33
_diffrn_measured_fraction_theta_full 1.000
_diffrn_measured_fraction_theta_max 1.000
_diffrn_measurement_device_type 'Bruker APEXII CCD'
_diffrn_measurement_method '\w scans'
_diffrn_radiation_monochromator graphite
_diffrn_radiation_source 'fine-focus sealed tube'
_diffrn_radiation_type MoK\a
_diffrn_radiation_wavelength 0.71073
_diffrn_reflns_av_R_equivalents 0.0200
_diffrn_reflns_av_sigmaI/netI 0.0060
_diffrn_reflns_limit_h_max 8
_diffrn_reflns_limit_h_min -8
_diffrn_reflns_limit_k_max 8
_diffrn_reflns_limit_k_min -8
_diffrn_reflns_limit_l_max 8
_diffrn_reflns_limit_l_min -8
_diffrn_reflns_number 2864
_diffrn_reflns_theta_full 30.01
_diffrn_reflns_theta_max 30.01
_diffrn_reflns_theta_min 3.38
_exptl_absorpt_coefficient_mu 13.240
_exptl_absorpt_correction_T_max 0.1991
_exptl_absorpt_correction_T_min 0.1991
_exptl_absorpt_correction_type multi-scan
_exptl_absorpt_process_details 'SADABS 2008/1'
_exptl_crystal_colour colorless
_exptl_crystal_density_diffrn 2.810
_exptl_crystal_density_method 'not measured'
_exptl_crystal_description sphere
_exptl_crystal_F_000 170
_exptl_crystal_size_max 0.18
_exptl_crystal_size_mid 0.18
_exptl_crystal_size_min 0.18
_refine_diff_density_max 0.485
_refine_diff_density_min -0.627
_refine_ls_extinction_coef 0.0478(14)
_refine_ls_extinction_expression Fc^*^=kFc[1+0.001xFc^2^\l^3^/sin(2\q)]^-1/4^
_refine_ls_extinction_method SHELXL
_refine_ls_goodness_of_fit_ref 1.210
_refine_ls_hydrogen_treatment undef
_refine_ls_matrix_type full
_refine_ls_number_parameters 19
_refine_ls_number_reflns 93
_refine_ls_number_restraints 0
_refine_ls_restrained_S_all 1.210
_refine_ls_R_factor_all 0.0157
_refine_ls_R_factor_gt 0.0157
_refine_ls_shift/su_max 0.024
_refine_ls_shift/su_mean 0.008
_refine_ls_structure_factor_coef Fsqd
_refine_ls_weighting_details 'calc w=1/[\s^2^(Fo^2^)+(0.0291P)^2^+0.0078P] where P=(Fo^2^+2Fc^2^)/3'
_refine_ls_weighting_scheme calc
_refine_ls_wR_factor_gt 0.0348
_refine_ls_wR_factor_ref 0.0348
_reflns_number_gt 93
_reflns_number_total 93
_reflns_threshold_expression >2sigma(I)
_cod_data_source_file bp5078sup1.cif
_cod_data_source_block 296K
_cod_depositor_comments
;
The following automatic conversions were performed:

'_symmetry_cell_setting' value 'Cubic' changed to 'cubic' according
to
/usr/data/users/saulius/crontab/automatic-downloads/rss-feeds/IUCr/lib/dictionaries/cif_core.dic
dictionary named 'cif_core.dic' version 2.4.2 from 2011-04-26.

'_exptl_absorpt_correction_type' value 'Multi-scan' changed to
'multi-scan' according to
/usr/data/users/saulius/crontab/automatic-downloads/rss-feeds/IUCr/lib/dictionaries/cif_core.dic
dictionary named 'cif_core.dic' version 2.4.2 from 2011-04-26.

Automatic conversion script
Id: cif_fix_values 3271 2015-04-21 07:52:19Z andrius 
;
_cod_original_sg_symbol_H-M Pm-3m
_cod_original_formula_sum 'F5 H12 N3 O2 W '
_cod_database_code 2106624

loop_
_symmetry_equiv_pos_as_xyz
'x, y, z'
'-x, -y, z'
'-x, y, -z'
'x, -y, -z'
'z, x, y'
'z, -x, -y'
'-z, -x, y'
'-z, x, -y'
'y, z, x'
'-y, z, -x'
'y, -z, -x'
'-y, -z, x'
'y, x, -z'
'-y, -x, -z'
'y, -x, z'
'-y, x, z'
'x, z, -y'
'-x, z, y'
'-x, -z, -y'
'x, -z, y'
'z, y, -x'
'z, -y, x'
'-z, y, x'
'-z, -y, -x'
'-x, -y, -z'
'x, y, -z'
'x, -y, z'
'-x, y, z'
'-z, -x, -y'
'-z, x, y'
'z, x, -y'
'z, -x, y'
'-y, -z, -x'
'y, -z, x'
'-y, z, x'
'y, z, -x'
'-y, -x, z'
'y, x, z'
'-y, x, -z'
'y, -x, -z'
'-x, -z, y'
'x, -z, -y'
'x, z, y'
'-x, z, -y'
'-z, -y, x'
'-z, y, -x'
'z, -y, -x'
'z, y, x'

loop_
_atom_site_type_symbol
_atom_site_label
_atom_site_fract_x
_atom_site_fract_y
_atom_site_fract_z
_atom_site_U_iso_or_equiv
_atom_site_adp_type
_atom_site_calc_flag
_atom_site_refinement_flags
_atom_site_occupancy
_atom_site_symmetry_multiplicity
W W1 0.02378(2) 0.0000 0.02378(2) 0.04325(4) Uani d SP 0.08 4
F F3 0.5000 0.5000 0.5000 0.0986(12) Uani d S 1 48
N N1 0.5000 0.5000 0.0000 0.129(2) Uani d S 1 16
F F1 0.3108(10) 0.0000 0.0000 0.113(3) Uani d SP 0.249(4) 8
F F2 0.2033(4) 0.2033(4) 0.0997(9) 0.1345(17) Uani d SP 0.1877(10) 2

loop_
_atom_site_aniso_label
_atom_site_aniso_U_11
_atom_site_aniso_U_22
_atom_site_aniso_U_33
_atom_site_aniso_U_12
_atom_site_aniso_U_13
_atom_site_aniso_U_23
W1 0.04631(5) 0.03712(7) 0.04631(5) 0.000 0.00513(13) 0.000
F3 0.0986(12) 0.0986(12) 0.0986(12) 0.000 0.000 0.000
N1 0.1118(19) 0.1118(19) 0.164(5) 0.000 0.000 0.000
F1 0.048(2) 0.145(4) 0.145(4) 0.000 0.000 0.000
F2 0.1123(12) 0.1123(12) 0.179(4) -0.0585(15) -0.0233(11) -0.0233(11)

loop_
_atom_type_symbol
_atom_type_description
_atom_type_scat_dispersion_real
_atom_type_scat_dispersion_imag
_atom_type_scat_source
N N 0.0061 0.0033 'International Tables Vol C Tables 4.2.6.8 and 6.1.1.4'
H H 0.0000 0.0000 'International Tables Vol C Tables 4.2.6.8 and 6.1.1.4'
F F 0.0171 0.0103 'International Tables Vol C Tables 4.2.6.8 and 6.1.1.4'
W W -0.8490 6.8722 'International Tables Vol C Tables 4.2.6.8 and 6.1.1.4'

loop_
_geom_angle_atom_site_label_1
_geom_angle_atom_site_label_2
_geom_angle_atom_site_label_3
_geom_angle_site_symmetry_1
_geom_angle_site_symmetry_3
_geom_angle
F1 W1 F1 29 33 85.339(17)
F1 W1 F1 5 33 85.339(17)
F1 W1 F1 29 25 85.339(17)
F1 W1 F1 5 25 85.339(17)
F1 W1 F1 9 29 93.986(12)
F1 W1 F1 . 29 93.986(12)
F1 W1 F1 9 5 93.986(12)
F1 W1 F1 . 5 93.986(12)
F1 W1 F1 9 . 99.47(3)
F1 W1 F1 9 25 89.329(5)
F1 W1 F1 . 33 89.329(5)
F1 W1 F1 25 33 81.87(3)
F1 W1 F1 29 5 167.65(4)
F1 W1 F1 . 25 171.20(3)
F1 W1 F1 9 33 171.20(3)
F2 W1 F2 5 27 100.3(3)
F2 W1 F2 . 32 100.3(3)
F2 W1 F2 27 29 88.8(2)
F2 W1 F2 32 25 88.8(2)
F2 W1 F2 6 10 82.3(2)
F2 W1 F2 5 12 93.5(3)
F2 W1 F2 27 12 94.6(3)
F2 W1 F2 32 11 94.6(3)
F2 W1 F2 12 29 85.7(2)
F2 W1 F2 11 25 85.7(2)
F2 W1 F2 36 29 84.8(2)
F2 W1 F2 35 25 84.8(2)
F2 W1 F2 32 35 93.5(3)
F2 W1 F2 12 36 167.39(3)
F2 W1 F2 5 29 170.97(3)
F2 W1 F2 . 25 170.97(3)

loop_
_geom_bond_atom_site_label_1
_geom_bond_atom_site_label_2
_geom_bond_site_symmetry_2
_geom_bond_distance
W1 W1 34 0.2028(2)
W1 W1 6 0.2028(2)
W1 W1 9 0.2028(2)
W1 W1 5 0.2028(2)
W1 W1 2 0.2868(3)
W1 W1 26 0.2868(3)
W1 W1 33 0.3512(4)
W1 W1 29 0.3512(4)
W1 W1 10 0.3512(4)
W1 W1 30 0.3512(4)
W1 W1 25 0.4055(4)
W1 F1 9 1.736(6)
W1 F1 . 1.736(6)
W1 F1 33 1.885(6)
W1 F1 10 1.885(6)
W1 F1 25 2.022(6)
W1 F1 29 2.022(6)
W1 F2 . 1.698(4)
W1 F2 5 1.698(4)
W1 F2 12 1.846(4)
W1 F2 11 1.846(4)
W1 F2 29 1.983(4)
W1 F2 25 1.983(4)
F1 F1 29 2.650(9)
F1 F1 33 2.650(9)
F1 F1 9 2.650(9)
F1 F1 5 2.650(9)
F2 F2 11 2.584(9)
F2 F2 8 2.584(9)
F2 F2 32 2.606(7)
F2 F2 35 2.606(7)
N1 F2 26 2.600(4)
N1 F2 2_665 2.600(4)
N1 F2 25_665 2.600(4)
N1 F2 28_655 2.600(4)
N1 F2 4_565 2.600(4)
N1 F2 27_565 2.600(4)
N1 F2 3_655 2.600(4)
N1 F2 . 2.600(4)
N1 F3 1_554 3.0149
N1 F1 . 3.223(2)
N1 F1 25_665 3.223(2)
N1 F1 5 3.223(2)
N1 F1 29_665 3.223(2)
N1 F1 1_565 3.223(2)
N1 F1 29_565 3.223(2)
N1 F1 5_655 3.223(2)
N1 F1 25_655 3.223(2)
